data_1546512
loop_
_publ_author_name
'Sahoo, Apurba Ranjan'
'Jiang, Fan'
'Bruneau, Christian'
'Gangavaram, Sharma'
'Surisetti, Suresh'
'Roisnel, Thierry'
'Dorcet, Vincent'
'Achard, Mathieu'

_publ_section_title
;
 Phosphine-Pyridonate Ligands Containing Octahedral Ruthenium Complexes :
 Access to Esters and Formic Acid
;
_journal_name_full 'Catal. Sci. Technol.'
_journal_paper_doi 10.1039/C7CY00932A
_journal_year 2017
_chemical_compound_source 'synthesis as described'
_chemical_formula_moiety 'C36 H32 Cl2 N2 O2 P2 Ru, C H Cl3 '
_chemical_formula_sum 'C37 H33 Cl5 N2 O2 P2 Ru'
_chemical_formula_weight 877.91
_chemical_name_systematic
;
 ?
;
_space_group_crystal_system triclinic
_space_group_IT_number 2
_space_group_name_Hall '-P 1'
_space_group_name_H-M_alt 'P -1'
_symmetry_space_group_name_Hall '-P 1'
_symmetry_space_group_name_H-M 'P -1'
_atom_sites_solution_hydrogens mixed
_audit_update_record
;
2016-02-11 deposited with the CCDC.
2017-07-10 downloaded from the CCDC.
;
_cell_angle_alpha 83.2903(15)
_cell_angle_beta 78.3035(15)
_cell_angle_gamma 72.0401(13)
_cell_formula_units_Z 2
_cell_length_a 8.8067(3)
_cell_length_b 13.5906(5)
_cell_length_c 16.3003(7)
_cell_measurement_reflns_used 9939
_cell_measurement_temperature 150
_cell_measurement_theta_max 27.52
_cell_measurement_theta_min 2.57
_cell_measurement_wavelength 0.71073
_cell_volume 1814.26(12)
_computing_cell_refinement 'APEX2 (Bruker, 2014); SAINT (Bruker, 2014)'
_computing_data_collection 'SAINT (Bruker, 2014); XPREP (Sheldrick, 2014)'
_computing_data_reduction 'SAINT (Bruker, 2014); XPREP (Sheldrick, 2014)'
_computing_molecular_graphics 'Ortep-3 for Windows (Farrugia, 1997)'
_computing_publication_material 'CRYSCALc (T. Roisnel, local program, 2015)'
_computing_structure_refinement 'SHELXL-2014/7 (Sheldrick, 2014)'
_computing_structure_solution 'SIR97 (Altomare et al., 1999)'
_diffrn_ambient_temperature 150
_diffrn_detector '(CMOS) PHOTON 100'
_diffrn_measured_fraction_theta_full 0.998
_diffrn_measured_fraction_theta_max 0.997
_diffrn_measurement_device_type 'D8 VENTURE Bruker AXS'
_diffrn_measurement_method 'rotation images'
_diffrn_radiation_monochromator 'multilayer monochromator'
_diffrn_radiation_probe x-ray
_diffrn_radiation_source 'Incoatec microfocus sealed tube'
_diffrn_radiation_type MoK\a
_diffrn_radiation_wavelength 0.71073
_diffrn_reflns_av_R_equivalents 0.0518
_diffrn_reflns_av_unetI/netI 0.0463
_diffrn_reflns_limit_h_max 11
_diffrn_reflns_limit_h_min -11
_diffrn_reflns_limit_k_max 17
_diffrn_reflns_limit_k_min -17
_diffrn_reflns_limit_l_max 21
_diffrn_reflns_limit_l_min -21
_diffrn_reflns_number 30437
_diffrn_reflns_theta_full 25.242
_diffrn_reflns_theta_max 27.531
_diffrn_reflns_theta_min 2.925
_exptl_absorpt_coefficient_mu 0.926
_exptl_absorpt_correction_T_max 0.955
_exptl_absorpt_correction_T_min 0.639
_exptl_absorpt_correction_type multi-scan
_exptl_absorpt_process_details
;
  [Sheldrick, G.M. (2014). SADABS Bruker AXS Inc., Madison, Wisconsin, USA]
;
_exptl_crystal_colour yellow
_exptl_crystal_density_diffrn 1.607
_exptl_crystal_description stick
_exptl_crystal_F_000 888
_exptl_crystal_size_max 0.360
_exptl_crystal_size_mid 0.090
_exptl_crystal_size_min 0.050
_refine_diff_density_max 0.590
_refine_diff_density_min -1.348
_refine_diff_density_rms 0.088
_refine_ls_extinction_method none
_refine_ls_goodness_of_fit_ref 0.916
_refine_ls_hydrogen_treatment mixed
_refine_ls_matrix_type full
_refine_ls_number_parameters 448
_refine_ls_number_reflns 8334
_refine_ls_number_restraints 0
_refine_ls_restrained_S_all 0.916
_refine_ls_R_factor_all 0.0378
_refine_ls_R_factor_gt 0.0295
_refine_ls_shift/su_max 0.002
_refine_ls_shift/su_mean 0.000
_refine_ls_structure_factor_coef Fsqd
_refine_ls_weighting_details 'w=1/[\s^2^(Fo^2^)+(0.0595P)^2^+0.6551P] where P=(Fo^2^+2Fc^2^)/3'
_refine_ls_weighting_scheme calc
_refine_ls_wR_factor_gt 0.0802
_refine_ls_wR_factor_ref 0.0867
_reflns_number_gt 7220
_reflns_number_total 8334
_reflns_threshold_expression >2sigma(I)
_cod_data_source_file c7cy00932a2.cif
_cod_data_source_block MAARSPNOH
_cod_depositor_comments
;
The following automatic conversions were performed:

'_space_group_crystal_system' value 'Triclinic' changed to
'triclinic' according to
/home/data/users/saulius/crontab/automatic-downloads/rss-feeds/RSC/lib/dictionaries/cif_core.dic
dictionary named 'cif_core.dic' version 2.4.2 from 2011-04-26.

Automatic conversion script
Id: cif_fix_values 4973 2017-02-22 13:04:09Z antanas 
;
_cod_database_code 1546512

loop_
_space_group_symop_operation_xyz
'x, y, z'
'-x, -y, -z'

loop_
_atom_site_label
_atom_site_type_symbol
_atom_site_fract_x
_atom_site_fract_y
_atom_site_fract_z
_atom_site_U_iso_or_equiv
_atom_site_adp_type
_atom_site_occupancy
_atom_site_symmetry_multiplicity
_atom_site_calc_flag
_atom_site_refinement_flags
_atom_site_disorder_assembly
Ru1 Ru -0.00284(2) 0.19712(2) 0.71846(2) 0.00808(6) Uani 1 1 d . .
P1 P 0.24653(6) 0.19909(4) 0.66411(3) 0.00977(11) Uani 1 1 d . .
P2 P -0.09040(6) 0.35563(4) 0.77966(3) 0.00907(11) Uani 1 1 d . .
Cl1 Cl -0.27266(6) 0.17593(4) 0.79824(3) 0.01612(11) Uani 1 1 d . .
Cl2 Cl -0.12892(6) 0.26840(4) 0.59774(3) 0.01305(10) Uani 1 1 d . .
N1 N 0.1306(2) 0.12216(12) 0.81740(11) 0.0103(3) Uani 1 1 d . .
C2 C 0.0970(2) 0.04606(15) 0.87180(13) 0.0131(4) Uani 1 1 d . .
O3 O -0.0198(2) 0.00592(12) 0.86362(11) 0.0202(3) Uani 1 1 d . .
H3 H -0.082(3) 0.047(2) 0.8351(18) 0.024 Uiso 1 1 d . U
C4 C 0.1801(3) 0.00386(17) 0.93785(14) 0.0185(4) Uani 1 1 d . .
H4 H 0.1516 -0.0494 0.9751 0.022 Uiso 1 1 calc R U
C5 C 0.3034(3) 0.04021(18) 0.94836(14) 0.0213(5) Uani 1 1 d . .
H5 H 0.3568 0.0160 0.9951 0.026 Uiso 1 1 calc R U
C6 C 0.3491(3) 0.11314(17) 0.88945(14) 0.0185(4) Uani 1 1 d . .
H6 H 0.4381 0.1365 0.8938 0.022 Uiso 1 1 calc R U
C7 C 0.2642(2) 0.15105(15) 0.82484(13) 0.0128(4) Uani 1 1 d . .
C8 C 0.3233(2) 0.22006(16) 0.75436(13) 0.0135(4) Uani 1 1 d . .
H8A H 0.4433 0.2006 0.7429 0.016 Uiso 1 1 calc R U
H8B H 0.2803 0.2936 0.7685 0.016 Uiso 1 1 calc R U
N11 N 0.0790(2) 0.04893(12) 0.65369(11) 0.0121(3) Uani 1 1 d . .
C12 C -0.0205(3) 0.00144(16) 0.63259(14) 0.0175(4) Uani 1 1 d . .
O13 O -0.1796(2) 0.03284(13) 0.66080(12) 0.0249(4) Uani 1 1 d . .
H13 H -0.208(4) 0.081(2) 0.6885(19) 0.030 Uiso 1 1 d . U
C14 C 0.0341(3) -0.08160(17) 0.58022(16) 0.0240(5) Uani 1 1 d . .
H14 H -0.0402 -0.1131 0.5675 0.029 Uiso 1 1 calc R U
C15 C 0.1956(3) -0.11693(17) 0.54761(16) 0.0261(5) Uani 1 1 d . .
H15 H 0.2353 -0.1726 0.5113 0.031 Uiso 1 1 calc R U
C16 C 0.3007(3) -0.06961(16) 0.56870(14) 0.0207(5) Uani 1 1 d . .
H16 H 0.4136 -0.0933 0.5471 0.025 Uiso 1 1 calc R U
C17 C 0.2411(3) 0.01156(15) 0.62094(13) 0.0149(4) Uani 1 1 d . .
C18 C 0.3528(2) 0.06171(15) 0.64571(14) 0.0153(4) Uani 1 1 d . .
H18A H 0.4486 0.0562 0.6006 0.018 Uiso 1 1 calc R U
H18B H 0.3909 0.0257 0.6974 0.018 Uiso 1 1 calc R U
C31 C 0.3286(2) 0.26820(15) 0.57295(13) 0.0133(4) Uani 1 1 d . .
C32 C 0.4529(3) 0.31119(16) 0.57482(15) 0.0179(4) Uani 1 1 d . .
H32 H 0.4951 0.3056 0.6249 0.022 Uiso 1 1 calc R U
C33 C 0.5143(3) 0.36221(18) 0.50289(16) 0.0248(5) Uani 1 1 d . .
H33 H 0.5982 0.3920 0.5042 0.030 Uiso 1 1 calc R U
C34 C 0.4545(3) 0.3700(2) 0.42959(17) 0.0314(6) Uani 1 1 d . .
H34 H 0.4974 0.4049 0.3807 0.038 Uiso 1 1 calc R U
C35 C 0.3318(3) 0.3268(2) 0.42736(16) 0.0287(6) Uani 1 1 d . .
H35 H 0.2913 0.3318 0.3768 0.034 Uiso 1 1 calc R U
C36 C 0.2679(3) 0.27631(18) 0.49869(14) 0.0192(4) Uani 1 1 d . .
H36 H 0.1832 0.2474 0.4971 0.023 Uiso 1 1 calc R U
C41 C -0.0242(2) 0.46529(14) 0.72348(13) 0.0106(4) Uani 1 1 d . .
C42 C -0.0397(3) 0.55533(15) 0.76286(14) 0.0154(4) Uani 1 1 d . .
H42 H -0.0836 0.5608 0.8210 0.018 Uiso 1 1 calc R U
C43 C 0.0091(3) 0.63649(16) 0.71678(15) 0.0189(4) Uani 1 1 d . .
H43 H 0.0005 0.6966 0.7439 0.023 Uiso 1 1 calc R U
C44 C 0.0702(3) 0.63038(16) 0.63139(15) 0.0194(5) Uani 1 1 d . .
H44 H 0.1052 0.6856 0.6006 0.023 Uiso 1 1 calc R U
C45 C 0.0802(3) 0.54363(16) 0.59131(14) 0.0179(4) Uani 1 1 d . .
H45 H 0.1197 0.5399 0.5327 0.022 Uiso 1 1 calc R U
C46 C 0.0319(2) 0.46151(15) 0.63744(13) 0.0129(4) Uani 1 1 d . .
H46 H 0.0375 0.4025 0.6097 0.016 Uiso 1 1 calc R U
C47 C -0.0350(2) 0.34381(15) 0.88390(13) 0.0123(4) Uani 1 1 d . .
C48 C -0.1067(3) 0.28319(16) 0.94630(13) 0.0160(4) Uani 1 1 d . .
H48 H -0.1873 0.2563 0.9348 0.019 Uiso 1 1 calc R U
C49 C -0.0609(3) 0.26228(17) 1.02441(14) 0.0210(5) Uani 1 1 d . .
H49 H -0.1102 0.2213 1.0662 0.025 Uiso 1 1 calc R U
C50 C 0.0574(3) 0.30117(18) 1.04187(15) 0.0238(5) Uani 1 1 d . .
H50 H 0.0902 0.2859 1.0951 0.029 Uiso 1 1 calc R U
C51 C 0.1268(3) 0.36193(17) 0.98143(15) 0.0213(5) Uani 1 1 d . .
H51 H 0.2060 0.3896 0.9936 0.026 Uiso 1 1 calc R U
C52 C 0.0818(3) 0.38289(16) 0.90302(14) 0.0157(4) Uani 1 1 d . .
H52 H 0.1312 0.4244 0.8618 0.019 Uiso 1 1 calc R U
C53 C -0.3101(2) 0.42271(15) 0.80335(13) 0.0120(4) Uani 1 1 d . .
C54 C -0.4088(3) 0.42318(15) 0.74623(14) 0.0148(4) Uani 1 1 d . .
H54 H -0.3640 0.3850 0.6974 0.018 Uiso 1 1 calc R U
C55 C -0.5724(3) 0.47916(16) 0.76022(14) 0.0164(4) Uani 1 1 d . .
H55 H -0.6387 0.4788 0.7210 0.020 Uiso 1 1 calc R U
C56 C -0.6391(3) 0.53555(16) 0.83141(15) 0.0184(4) Uani 1 1 d . .
H56 H -0.7506 0.5740 0.8409 0.022 Uiso 1 1 calc R U
C57 C -0.5418(3) 0.53520(17) 0.88839(15) 0.0207(5) Uani 1 1 d . .
H57 H -0.5870 0.5733 0.9373 0.025 Uiso 1 1 calc R U
C58 C -0.3776(3) 0.47921(17) 0.87451(14) 0.0175(4) Uani 1 1 d . .
H58 H -0.3117 0.4797 0.9139 0.021 Uiso 1 1 calc R U
C101 C 0.5486(4) 0.7766(2) 0.8108(2) 0.0442(8) Uani 1 1 d . .
H101 H 0.6129 0.7063 0.7912 0.053 Uiso 1 1 calc R U
Cl11 Cl 0.65610(10) 0.86506(7) 0.76582(8) 0.0728(3) Uani 1 1 d . .
Cl12 Cl 0.36019(10) 0.81105(6) 0.77759(5) 0.04111(17) Uani 1 1 d . .
Cl13 Cl 0.52191(11) 0.77090(6) 0.92142(6) 0.0498(2) Uani 1 1 d . .

loop_
_atom_site_aniso_label
_atom_site_aniso_U_11
_atom_site_aniso_U_22
_atom_site_aniso_U_33
_atom_site_aniso_U_23
_atom_site_aniso_U_13
_atom_site_aniso_U_12
Ru1 0.00579(9) 0.00982(9) 0.00873(9) -0.00084(6) -0.00059(6) -0.00278(6)
P1 0.0066(2) 0.0121(2) 0.0100(2) -0.00054(18) -0.00027(18) -0.00248(18)
P2 0.0078(2) 0.0109(2) 0.0085(2) -0.00115(18) -0.00065(18) -0.00305(18)
Cl1 0.0084(2) 0.0198(2) 0.0205(3) -0.00087(19) 0.00027(19) -0.00654(18)
Cl2 0.0120(2) 0.0161(2) 0.0118(2) -0.00129(18) -0.00439(18) -0.00360(18)
N1 0.0067(8) 0.0116(7) 0.0121(8) -0.0001(6) -0.0014(6) -0.0025(6)
C2 0.0091(9) 0.0148(9) 0.0137(10) -0.0005(8) -0.0001(8) -0.0024(7)
O3 0.0188(8) 0.0229(8) 0.0220(9) 0.0085(7) -0.0074(7) -0.0115(7)
C4 0.0156(10) 0.0191(10) 0.0162(11) 0.0071(8) -0.0012(8) -0.0027(8)
C5 0.0153(11) 0.0307(12) 0.0156(11) 0.0047(9) -0.0067(9) -0.0028(9)
C6 0.0115(10) 0.0270(11) 0.0176(11) 0.0017(9) -0.0043(8) -0.0066(9)
C7 0.0081(9) 0.0166(9) 0.0119(10) -0.0020(8) 0.0004(7) -0.0021(8)
C8 0.0083(9) 0.0191(10) 0.0124(10) 0.0007(8) -0.0005(8) -0.0046(8)
N11 0.0155(9) 0.0100(7) 0.0114(8) -0.0007(6) -0.0025(7) -0.0043(6)
C12 0.0199(11) 0.0142(9) 0.0195(11) 0.0000(8) -0.0049(9) -0.0061(8)
O13 0.0199(9) 0.0245(8) 0.0349(10) -0.0120(7) -0.0024(7) -0.0112(7)
C14 0.0330(13) 0.0157(10) 0.0270(13) -0.0048(9) -0.0113(11) -0.0075(10)
C15 0.0379(14) 0.0139(10) 0.0239(12) -0.0065(9) -0.0101(11) 0.0011(10)
C16 0.0234(12) 0.0157(10) 0.0176(11) -0.0044(8) -0.0015(9) 0.0020(9)
C17 0.0172(10) 0.0119(9) 0.0124(10) 0.0022(8) -0.0018(8) -0.0014(8)
C18 0.0104(9) 0.0156(9) 0.0158(10) 0.0002(8) -0.0005(8) 0.0005(8)
C31 0.0087(9) 0.0149(9) 0.0132(10) 0.0001(8) 0.0027(8) -0.0023(7)
C32 0.0134(10) 0.0178(10) 0.0216(11) 0.0014(9) -0.0006(9) -0.0055(8)
C33 0.0156(11) 0.0227(11) 0.0333(14) 0.0081(10) 0.0005(10) -0.0081(9)
C34 0.0205(12) 0.0378(14) 0.0251(13) 0.0178(11) 0.0033(10) -0.0049(10)
C35 0.0173(11) 0.0454(15) 0.0155(12) 0.0081(11) -0.0006(9) -0.0028(11)
C36 0.0128(10) 0.0281(11) 0.0152(11) -0.0006(9) -0.0020(8) -0.0043(9)
C41 0.0070(9) 0.0113(9) 0.0129(10) -0.0001(7) -0.0011(7) -0.0023(7)
C42 0.0160(10) 0.0152(9) 0.0135(10) -0.0020(8) -0.0018(8) -0.0026(8)
C43 0.0208(11) 0.0119(9) 0.0248(12) -0.0021(8) -0.0056(9) -0.0048(8)
C44 0.0177(11) 0.0145(10) 0.0255(12) 0.0057(8) -0.0043(9) -0.0062(8)
C45 0.0158(11) 0.0201(10) 0.0152(11) 0.0032(8) 0.0003(8) -0.0049(8)
C46 0.0103(9) 0.0135(9) 0.0141(10) -0.0004(8) -0.0024(8) -0.0021(7)
C47 0.0115(9) 0.0122(9) 0.0115(10) -0.0036(7) -0.0016(8) -0.0003(7)
C48 0.0160(10) 0.0170(10) 0.0142(10) -0.0015(8) -0.0002(8) -0.0053(8)
C49 0.0264(12) 0.0223(11) 0.0118(10) 0.0000(8) 0.0003(9) -0.0061(9)
C50 0.0306(13) 0.0247(11) 0.0140(11) -0.0041(9) -0.0090(10) -0.0010(10)
C51 0.0241(12) 0.0228(11) 0.0203(12) -0.0042(9) -0.0100(10) -0.0067(9)
C52 0.0152(10) 0.0151(9) 0.0171(11) -0.0027(8) -0.0027(8) -0.0043(8)
C53 0.0093(9) 0.0119(9) 0.0128(10) -0.0006(7) 0.0010(7) -0.0023(7)
C54 0.0138(10) 0.0141(9) 0.0154(10) -0.0021(8) -0.0013(8) -0.0028(8)
C55 0.0113(10) 0.0179(10) 0.0198(11) 0.0023(8) -0.0031(8) -0.0046(8)
C56 0.0106(10) 0.0156(10) 0.0258(12) -0.0007(9) -0.0002(9) -0.0013(8)
C57 0.0158(11) 0.0215(11) 0.0195(11) -0.0078(9) 0.0046(9) -0.0004(9)
C58 0.0134(10) 0.0215(10) 0.0166(11) -0.0053(8) -0.0006(8) -0.0035(8)
C101 0.0342(16) 0.0252(13) 0.063(2) 0.0084(14) -0.0027(15) -0.0020(12)
Cl11 0.0284(4) 0.0427(4) 0.1279(10) 0.0267(5) 0.0029(5) -0.0045(3)
Cl12 0.0478(4) 0.0383(4) 0.0364(4) 0.0098(3) -0.0121(3) -0.0128(3)
Cl13 0.0540(5) 0.0342(4) 0.0638(5) 0.0054(4) -0.0328(4) -0.0052(3)

loop_
_atom_type_symbol
_atom_type_description
_atom_type_scat_dispersion_real
_atom_type_scat_dispersion_imag
_atom_type_scat_source
C C 0.0033 0.0016 'International Tables Vol C Tables 4.2.6.8 and 6.1.1.4'
H H 0.0000 0.0000 'International Tables Vol C Tables 4.2.6.8 and 6.1.1.4'
N N 0.0061 0.0033 'International Tables Vol C Tables 4.2.6.8 and 6.1.1.4'
O O 0.0106 0.0060 'International Tables Vol C Tables 4.2.6.8 and 6.1.1.4'
P P 0.1023 0.0942 'International Tables Vol C Tables 4.2.6.8 and 6.1.1.4'
Ru Ru -1.2594 0.8363 'International Tables Vol C Tables 4.2.6.8 and 6.1.1.4'
Cl Cl 0.1484 0.1585 'International Tables Vol C Tables 4.2.6.8 and 6.1.1.4'

loop_
_geom_angle_atom_site_label_1
_geom_angle_atom_site_label_2
_geom_angle_atom_site_label_3
_geom_angle
N1 Ru1 P1 77.10(5)
N1 Ru1 N11 90.36(6)
P1 Ru1 N11 81.68(5)
N1 Ru1 P2 92.24(5)
P1 Ru1 P2 97.910(18)
N11 Ru1 P2 177.21(4)
N1 Ru1 Cl2 173.76(5)
P1 Ru1 Cl2 98.721(19)
N11 Ru1 Cl2 84.40(5)
P2 Ru1 Cl2 92.936(17)
N1 Ru1 Cl1 94.53(5)
P1 Ru1 Cl1 171.438(19)
N11 Ru1 Cl1 96.71(5)
P2 Ru1 Cl1 84.096(17)
Cl2 Ru1 Cl1 89.463(17)
C31 P1 C8 108.50(10)
C31 P1 C18 104.10(9)
C8 P1 C18 102.75(10)
C31 P1 Ru1 132.25(7)
C8 P1 Ru1 102.91(7)
C18 P1 Ru1 102.89(7)
C47 P2 C41 105.28(9)
C47 P2 C53 101.13(9)
C41 P2 C53 97.99(9)
C47 P2 Ru1 111.69(6)
C41 P2 Ru1 119.12(7)
C53 P2 Ru1 119.15(7)
C2 N1 C7 116.42(17)
C2 N1 Ru1 125.04(13)
C7 N1 Ru1 118.51(13)
O3 C2 N1 120.34(18)
O3 C2 C4 116.37(18)
N1 C2 C4 123.28(19)
C2 O3 H3 109.8(19)
C5 C4 C2 119.1(2)
C5 C4 H4 120.5
C2 C4 H4 120.5
C4 C5 C6 118.9(2)
C4 C5 H5 120.5
C6 C5 H5 120.5
C7 C6 C5 119.3(2)
C7 C6 H6 120.3
C5 C6 H6 120.3
C6 C7 N1 122.48(19)
C6 C7 C8 120.37(18)
N1 C7 C8 116.95(17)
C7 C8 P1 104.92(14)
C7 C8 H8A 110.8
P1 C8 H8A 110.8
C7 C8 H8B 110.8
P1 C8 H8B 110.8
H8A C8 H8B 108.8
C12 N11 C17 116.57(18)
C12 N11 Ru1 125.01(14)
C17 N11 Ru1 117.58(13)
O13 C12 N11 120.82(19)
O13 C12 C14 115.9(2)
N11 C12 C14 123.3(2)
C12 O13 H13 114(2)
C15 C14 C12 119.2(2)
C15 C14 H14 120.4
C12 C14 H14 120.4
C14 C15 C16 118.6(2)
C14 C15 H15 120.7
C16 C15 H15 120.7
C17 C16 C15 120.0(2)
C17 C16 H16 120.0
C15 C16 H16 120.0
N11 C17 C16 122.3(2)
N11 C17 C18 117.01(18)
C16 C17 C18 120.6(2)
C17 C18 P1 109.93(14)
C17 C18 H18A 109.7
P1 C18 H18A 109.7
C17 C18 H18B 109.7
P1 C18 H18B 109.7
H18A C18 H18B 108.2
C32 C31 C36 119.8(2)
C32 C31 P1 121.46(17)
C36 C31 P1 118.73(16)
C33 C32 C31 119.6(2)
C33 C32 H32 120.2
C31 C32 H32 120.2
C34 C33 C32 120.6(2)
C34 C33 H33 119.7
C32 C33 H33 119.7
C33 C34 C35 120.0(2)
C33 C34 H34 120.0
C35 C34 H34 120.0
C36 C35 C34 120.3(2)
C36 C35 H35 119.9
C34 C35 H35 119.9
C35 C36 C31 119.8(2)
C35 C36 H36 120.1
C31 C36 H36 120.1
C46 C41 C42 118.87(18)
C46 C41 P2 118.35(15)
C42 C41 P2 122.60(15)
C43 C42 C41 120.0(2)
C43 C42 H42 120.0
C41 C42 H42 120.0
C44 C43 C42 120.6(2)
C44 C43 H43 119.7
C42 C43 H43 119.7
C45 C44 C43 119.88(19)
C45 C44 H44 120.1
C43 C44 H44 120.1
C44 C45 C46 119.8(2)
C44 C45 H45 120.1
C46 C45 H45 120.1
C41 C46 C45 120.79(19)
C41 C46 H46 119.6
C45 C46 H46 119.6
C52 C47 C48 118.29(19)
C52 C47 P2 124.76(16)
C48 C47 P2 116.72(15)
C49 C48 C47 120.6(2)
C49 C48 H48 119.7
C47 C48 H48 119.7
C48 C49 C50 120.1(2)
C48 C49 H49 119.9
C50 C49 H49 119.9
C51 C50 C49 119.7(2)
C51 C50 H50 120.2
C49 C50 H50 120.2
C50 C51 C52 120.4(2)
C50 C51 H51 119.8
C52 C51 H51 119.8
C51 C52 C47 120.8(2)
C51 C52 H52 119.6
C47 C52 H52 119.6
C58 C53 C54 118.94(19)
C58 C53 P2 121.17(16)
C54 C53 P2 119.74(16)
C55 C54 C53 120.6(2)
C55 C54 H54 119.7
C53 C54 H54 119.7
C56 C55 C54 120.2(2)
C56 C55 H55 119.9
C54 C55 H55 119.9
C57 C56 C55 119.5(2)
C57 C56 H56 120.3
C55 C56 H56 120.3
C56 C57 C58 120.5(2)
C56 C57 H57 119.8
C58 C57 H57 119.8
C53 C58 C57 120.3(2)
C53 C58 H58 119.8
C57 C58 H58 119.8
Cl12 C101 Cl11 110.10(16)
Cl12 C101 Cl13 110.64(17)
Cl11 C101 Cl13 110.9(2)
Cl12 C101 H101 108.4
Cl11 C101 H101 108.4
Cl13 C101 H101 108.4

loop_
_geom_bond_atom_site_label_1
_geom_bond_atom_site_label_2
_geom_bond_distance
Ru1 N1 2.1600(17)
Ru1 P1 2.2024(5)
Ru1 N11 2.2324(16)
Ru1 P2 2.3231(5)
Ru1 Cl2 2.4126(5)
Ru1 Cl1 2.5499(5)
P1 C31 1.808(2)
P1 C8 1.823(2)
P1 C18 1.842(2)
P2 C47 1.837(2)
P2 C41 1.844(2)
P2 C53 1.848(2)
N1 C2 1.346(3)
N1 C7 1.381(3)
C2 O3 1.339(3)
C2 C4 1.392(3)
O3 H3 0.82(3)
C4 C5 1.371(3)
C4 H4 0.9500
C5 C6 1.390(3)
C5 H5 0.9500
C6 C7 1.374(3)
C6 H6 0.9500
C7 C8 1.509(3)
C8 H8A 0.9900
C8 H8B 0.9900
N11 C12 1.351(3)
N11 C17 1.374(3)
C12 O13 1.331(3)
C12 C14 1.399(3)
O13 H13 0.78(3)
C14 C15 1.367(4)
C14 H14 0.9500
C15 C16 1.391(3)
C15 H15 0.9500
C16 C17 1.378(3)
C16 H16 0.9500
C17 C18 1.495(3)
C18 H18A 0.9900
C18 H18B 0.9900
C31 C32 1.397(3)
C31 C36 1.400(3)
C32 C33 1.390(3)
C32 H32 0.9500
C33 C34 1.381(4)
C33 H33 0.9500
C34 C35 1.388(4)
C34 H34 0.9500
C35 C36 1.388(3)
C35 H35 0.9500
C36 H36 0.9500
C41 C46 1.391(3)
C41 C42 1.405(3)
C42 C43 1.391(3)
C42 H42 0.9500
C43 C44 1.389(3)
C43 H43 0.9500
C44 C45 1.385(3)
C44 H44 0.9500
C45 C46 1.400(3)
C45 H45 0.9500
C46 H46 0.9500
C47 C52 1.394(3)
C47 C48 1.406(3)
C48 C49 1.385(3)
C48 H48 0.9500
C49 C50 1.393(3)
C49 H49 0.9500
C50 C51 1.379(3)
C50 H50 0.9500
C51 C52 1.387(3)
C51 H51 0.9500
C52 H52 0.9500
C53 C58 1.391(3)
C53 C54 1.395(3)
C54 C55 1.392(3)
C54 H54 0.9500
C55 C56 1.390(3)
C55 H55 0.9500
C56 C57 1.384(3)
C56 H56 0.9500
C57 C58 1.396(3)
C57 H57 0.9500
C58 H58 0.9500
C101 Cl12 1.758(3)
C101 Cl11 1.759(3)
C101 Cl13 1.766(4)
C101 H101 1.0000

loop_
_geom_torsion_atom_site_label_1
_geom_torsion_atom_site_label_2
_geom_torsion_atom_site_label_3
_geom_torsion_atom_site_label_4
_geom_torsion
C7 N1 C2 O3 -173.10(18)
Ru1 N1 C2 O3 4.7(3)
C7 N1 C2 C4 6.1(3)
Ru1 N1 C2 C4 -176.11(16)
O3 C2 C4 C5 178.6(2)
N1 C2 C4 C5 -0.6(3)
C2 C4 C5 C6 -4.3(3)
C4 C5 C6 C7 3.5(3)
C5 C6 C7 N1 2.3(3)
C5 C6 C7 C8 -172.5(2)
C2 N1 C7 C6 -6.9(3)
Ru1 N1 C7 C6 175.12(16)
C2 N1 C7 C8 168.03(18)
Ru1 N1 C7 C8 -10.0(2)
C6 C7 C8 P1 152.60(17)
N1 C7 C8 P1 -22.4(2)
C31 P1 C8 C7 -174.07(13)
C18 P1 C8 C7 -64.25(15)
Ru1 P1 C8 C7 42.40(14)
C17 N11 C12 O13 -179.48(19)
Ru1 N11 C12 O13 -10.3(3)
C17 N11 C12 C14 -0.1(3)
Ru1 N11 C12 C14 169.15(17)
O13 C12 C14 C15 178.9(2)
N11 C12 C14 C15 -0.6(4)
C12 C14 C15 C16 0.8(4)
C14 C15 C16 C17 -0.5(3)
C12 N11 C17 C16 0.5(3)
Ru1 N11 C17 C16 -169.59(16)
C12 N11 C17 C18 -178.43(18)
Ru1 N11 C17 C18 11.5(2)
C15 C16 C17 N11 -0.2(3)
C15 C16 C17 C18 178.7(2)
N11 C17 C18 P1 -31.2(2)
C16 C17 C18 P1 149.92(17)
C31 P1 C18 C17 -105.35(15)
C8 P1 C18 C17 141.55(15)
Ru1 P1 C18 C17 34.88(15)
C8 P1 C31 C32 10.8(2)
C18 P1 C31 C32 -98.06(18)
Ru1 P1 C31 C32 139.33(14)
C8 P1 C31 C36 -170.59(17)
C18 P1 C31 C36 80.51(18)
Ru1 P1 C31 C36 -42.1(2)
C36 C31 C32 C33 0.4(3)
P1 C31 C32 C33 178.93(17)
C31 C32 C33 C34 -0.5(4)
C32 C33 C34 C35 0.1(4)
C33 C34 C35 C36 0.4(4)
C34 C35 C36 C31 -0.6(4)
C32 C31 C36 C35 0.2(3)
P1 C31 C36 C35 -178.43(18)
C47 P2 C41 C46 146.02(16)
C53 P2 C41 C46 -110.07(17)
Ru1 P2 C41 C46 19.81(18)
C47 P2 C41 C42 -38.91(19)
C53 P2 C41 C42 65.00(18)
Ru1 P2 C41 C42 -165.12(14)
C46 C41 C42 C43 -3.5(3)
P2 C41 C42 C43 -178.58(16)
C41 C42 C43 C44 1.4(3)
C42 C43 C44 C45 1.1(3)
C43 C44 C45 C46 -1.4(3)
C42 C41 C46 C45 3.3(3)
P2 C41 C46 C45 178.53(16)
C44 C45 C46 C41 -0.8(3)
C41 P2 C47 C52 -20.9(2)
C53 P2 C47 C52 -122.45(18)
Ru1 P2 C47 C52 109.78(17)
C41 P2 C47 C48 164.81(15)
C53 P2 C47 C48 63.25(17)
Ru1 P2 C47 C48 -64.52(17)
C52 C47 C48 C49 -0.6(3)
P2 C47 C48 C49 174.10(17)
C47 C48 C49 C50 -0.1(3)
C48 C49 C50 C51 1.0(3)
C49 C50 C51 C52 -1.2(3)
C50 C51 C52 C47 0.5(3)
C48 C47 C52 C51 0.4(3)
P2 C47 C52 C51 -173.82(17)
C47 P2 C53 C58 21.39(19)
C41 P2 C53 C58 -86.00(18)
Ru1 P2 C53 C58 144.14(15)
C47 P2 C53 C54 -163.20(16)
C41 P2 C53 C54 89.41(17)
Ru1 P2 C53 C54 -40.45(18)
C58 C53 C54 C55 -0.1(3)
P2 C53 C54 C55 -175.59(16)
C53 C54 C55 C56 0.1(3)
C54 C55 C56 C57 -0.3(3)
C55 C56 C57 C58 0.3(3)
C54 C53 C58 C57 0.1(3)
P2 C53 C58 C57 175.58(17)
C56 C57 C58 C53 -0.3(3)
